data_7213409
loop_
_publ_author_name
'Boyd, Derek R.'
'Sharma, Narain D.'
'Barr, Stephen A.'
'Carroll, Jonathan G.'
'Mackerracher, Donald'
'Malone, John F.'

_publ_section_title
;
 Synthesis and absolute stereochemistry assignment of enantiopure
 dihydrofuro- and dihydropyrano-quinoline alkaloids
;
_journal_issue 20
_journal_name_full 'Journal of the Chemical Society, Perkin Transactions 1'
_journal_page_first 3397
_journal_paper_doi 10.1039/b005285j
_journal_year 2000
_chemical_formula_sum 'C25 H23 Br F3 N O5'
_chemical_formula_weight 554.35
_space_group_IT_number 19
_symmetry_cell_setting orthorhombic
_symmetry_space_group_name_Hall 'P 2ac 2ab'
_symmetry_space_group_name_H-M 'P 21 21 21'
_atom_sites_solution_hydrogens geom
_atom_sites_solution_primary direct
_atom_sites_solution_secondary difmap
_audit_creation_method SHELXL-97
_cell_angle_alpha 90.00
_cell_angle_beta 90.00
_cell_angle_gamma 90.00
_cell_formula_units_Z 4
_cell_length_a 10.330(3)
_cell_length_b 11.287(4)
_cell_length_c 21.203(6)
_cell_measurement_temperature 293(2)
_cell_volume 2472.2(13)
_computing_structure_refinement 'SHELXL-97 (Sheldrick, 1997)'
_computing_structure_solution 'SHELXS-97 (Sheldrick, 1990)'
_diffrn_ambient_temperature 293(2)
_diffrn_measured_fraction_theta_full 0.998
_diffrn_measured_fraction_theta_max 0.998
_diffrn_radiation_monochromator graphite
_diffrn_radiation_source 'fine-focus sealed tube'
_diffrn_radiation_type MoK\a
_diffrn_radiation_wavelength 0.71073
_diffrn_reflns_av_R_equivalents 0.0000
_diffrn_reflns_av_sigmaI/netI 0.1174
_diffrn_reflns_limit_h_max 13
_diffrn_reflns_limit_h_min 0
_diffrn_reflns_limit_k_max 14
_diffrn_reflns_limit_k_min 0
_diffrn_reflns_limit_l_max 27
_diffrn_reflns_limit_l_min 0
_diffrn_reflns_number 3221
_diffrn_reflns_theta_full 27.56
_diffrn_reflns_theta_max 27.56
_diffrn_reflns_theta_min 1.92
_exptl_absorpt_coefficient_mu 1.721
_exptl_crystal_density_diffrn 1.489
_exptl_crystal_density_method 'not measured'
_exptl_crystal_F_000 1128
_refine_diff_density_max 0.491
_refine_diff_density_min -0.380
_refine_diff_density_rms 0.080
_refine_ls_abs_structure_details 'Flack H D (1983), Acta Cryst. A39, 876-881'
_refine_ls_abs_structure_Flack -0.03(2)
_refine_ls_extinction_method none
_refine_ls_goodness_of_fit_ref 0.896
_refine_ls_hydrogen_treatment mixed
_refine_ls_matrix_type full
_refine_ls_number_parameters 320
_refine_ls_number_reflns 3221
_refine_ls_number_restraints 0
_refine_ls_restrained_S_all 0.896
_refine_ls_R_factor_all 0.1472
_refine_ls_R_factor_gt 0.0685
_refine_ls_shift/su_max 0.007
_refine_ls_shift/su_mean 0.000
_refine_ls_structure_factor_coef Fsqd
_refine_ls_weighting_details 'calc w=1/[\s^2^(Fo^2^)+(0.0738P)^2^+0.0000P] where P=(Fo^2^+2Fc^2^)/3'
_refine_ls_weighting_scheme calc
_refine_ls_wR_factor_gt 0.1280
_refine_ls_wR_factor_ref 0.1526
_reflns_number_gt 1461
_reflns_number_total 3221
_reflns_threshold_expression >2sigma(I)
_cod_data_source_file b005285jsup1.cif
_cod_data_source_block jocqin
_cod_depositor_comments
;
The following automatic conversions were performed:

'_symmetry_cell_setting' value 'Orthorhombic' changed to
'orthorhombic' according to
/home/saulius/struct/CIF-dictionaries/cif_core.dic dictionary named
'cif_core.dic' version 2.4.2 from 2011-04-26.

Automatic conversion script
Id: cif_fix_values 1891 2012-01-12 08:04:46Z andrius 

The following automatic conversions were performed:

data name '_atom_site_symmetry_multiplicit' was replaced with
'_atom_site_symmetry_multiplicity' as specified in the replacement
file 'data/replacement-values/replacement_tags.lst'.

Automatic conversion script
Id: cif_correct_tags 9268 2022-04-12 08:56:07Z antanas 
;
_cod_original_sg_symbol_H-M P2(1)2(1)2(1)
_cod_database_code 7213409

loop_
_symmetry_equiv_pos_as_xyz
'x, y, z'
'-x+1/2, -y, z+1/2'
'x+1/2, -y+1/2, -z'
'-x, y+1/2, -z+1/2'

loop_
_atom_site_label
_atom_site_type_symbol
_atom_site_fract_x
_atom_site_fract_y
_atom_site_fract_z
_atom_site_U_iso_or_equiv
_atom_site_adp_type
_atom_site_occupancy
_atom_site_symmetry_multiplicity
_atom_site_calc_flag
_atom_site_refinement_flags
Br1 Br 0.13911(8) 0.85925(10) 0.13290(6) 0.0760(4) Uani 1 1 d .
F1 F -0.5959(5) 0.6202(5) 0.1557(3) 0.0867(19) Uani 1 1 d .
F2 F -0.4013(6) 0.5566(5) 0.1654(3) 0.081(2) Uani 1 1 d .
F3 F -0.4655(5) 0.6314(6) 0.0780(3) 0.0878(19) Uani 1 1 d .
O1 O 0.0320(5) 1.1109(5) 0.1897(3) 0.0531(16) Uani 1 1 d .
O2 O -0.2506(5) 0.8951(5) 0.1548(3) 0.0392(15) Uani 1 1 d .
O3 O -0.2238(6) 0.7125(6) 0.1151(4) 0.075(2) Uani 1 1 d .
O4 O -0.5175(5) 0.8407(6) 0.1326(3) 0.0593(16) Uani 1 1 d .
O5 O -0.2808(6) 1.0125(6) 0.0331(3) 0.0541(16) Uani 1 1 d .
C2 C 0.0020(9) 1.0032(9) 0.2249(5) 0.056(3) Uani 1 1 d .
C3 C -0.0188(7) 0.9004(8) 0.1787(4) 0.047(2) Uani 1 1 d .
H3 H -0.0467 0.8309 0.2028 0.056 Uiso 1 1 calc R
C4 C -0.1210(7) 0.9263(7) 0.1282(4) 0.042(2) Uani 1 1 d .
H4 H -0.1038 0.8787 0.0905 0.050 Uiso 1 1 calc R
C4A C -0.1263(8) 1.0545(7) 0.1112(3) 0.0363(19) Uani 1 1 d .
C5 C -0.2014(8) 1.0928(8) 0.0616(4) 0.041(2) Uani 1 1 d .
C5A C -0.2054(8) 1.2140(8) 0.0451(4) 0.042(2) Uani 1 1 d .
C6 C -0.2915(9) 1.2635(10) 0.0010(5) 0.056(3) Uani 1 1 d .
H6 H -0.3509 1.2148 -0.0194 0.067 Uiso 1 1 calc R
C7 C -0.2893(11) 1.3828(9) -0.0127(5) 0.074(3) Uani 1 1 d .
H7 H -0.3467 1.4145 -0.0420 0.089 Uiso 1 1 calc R
C8 C -0.2009(12) 1.4546(10) 0.0176(5) 0.073(3) Uani 1 1 d .
H8 H -0.1982 1.5348 0.0076 0.088 Uiso 1 1 calc R
C9 C -0.1177(11) 1.4115(9) 0.0616(5) 0.062(3) Uani 1 1 d .
H9 H -0.0605 1.4624 0.0820 0.074 Uiso 1 1 calc R
C9A C -0.1180(9) 1.2895(7) 0.0765(4) 0.042(2) Uani 1 1 d .
N10 N -0.0383(6) 1.2518(6) 0.1250(4) 0.0490(19) Uani 1 1 d .
C10A C -0.0471(7) 1.1417(8) 0.1403(4) 0.0411(19) Uani 1 1 d .
C11 C -0.2503(12) 0.9764(12) -0.0290(5) 0.094(4) Uani 1 1 d .
H11A H -0.2305 1.0447 -0.0542 0.140 Uiso 1 1 calc R
H11B H -0.3229 0.9354 -0.0469 0.140 Uiso 1 1 calc R
H11C H -0.1767 0.9245 -0.0281 0.140 Uiso 1 1 calc R
C12 C -0.2901(8) 0.7850(8) 0.1406(4) 0.043(2) Uani 1 1 d .
C13 C -0.4308(8) 0.7636(7) 0.1645(4) 0.036(2) Uani 1 1 d .
C14 C -0.4735(8) 0.6418(10) 0.1405(5) 0.061(3) Uani 1 1 d .
C15 C -0.4392(7) 0.7667(6) 0.2352(4) 0.038(2) Uani 1 1 d .
C16 C -0.5577(8) 0.7853(7) 0.2647(5) 0.057(3) Uani 1 1 d .
H16 H -0.6319 0.7971 0.2406 0.068 Uiso 1 1 calc R
C17 C -0.5649(11) 0.7863(9) 0.3286(6) 0.071(3) Uani 1 1 d .
H17 H -0.6448 0.8001 0.3475 0.085 Uiso 1 1 calc R
C18 C -0.4581(12) 0.7678(9) 0.3668(6) 0.077(3) Uani 1 1 d .
H18 H -0.4653 0.7674 0.4105 0.092 Uiso 1 1 calc R
C19 C -0.3395(9) 0.7496(9) 0.3372(5) 0.060(3) Uani 1 1 d .
H19 H -0.2655 0.7377 0.3614 0.072 Uiso 1 1 calc R
C20 C -0.3308(8) 0.7492(7) 0.2729(4) 0.048(2) Uani 1 1 d .
H20 H -0.2506 0.7369 0.2540 0.057 Uiso 1 1 calc R
C21 C 0.1198(10) 0.9838(9) 0.2684(5) 0.086(4) Uani 1 1 d .
H21A H 0.1966 0.9759 0.2433 0.129 Uiso 1 1 calc R
H21B H 0.1072 0.9131 0.2928 0.129 Uiso 1 1 calc R
H21C H 0.1288 1.0504 0.2962 0.129 Uiso 1 1 calc R
C22 C -0.1190(9) 1.0235(8) 0.2637(4) 0.062(3) Uani 1 1 d .
H22A H -0.1062 1.0902 0.2911 0.093 Uiso 1 1 calc R
H22B H -0.1368 0.9543 0.2886 0.093 Uiso 1 1 calc R
H22C H -0.1908 1.0388 0.2361 0.093 Uiso 1 1 calc R
C23 C -0.5181(9) 0.9640(9) 0.1474(5) 0.071(3) Uani 1 1 d .
H23A H -0.5107 0.9741 0.1922 0.106 Uiso 1 1 calc R
H23B H -0.5976 0.9988 0.1330 0.106 Uiso 1 1 calc R
H23C H -0.4464 1.0020 0.1269 0.106 Uiso 1 1 calc R

loop_
_atom_site_aniso_label
_atom_site_aniso_U_11
_atom_site_aniso_U_22
_atom_site_aniso_U_33
_atom_site_aniso_U_23
_atom_site_aniso_U_13
_atom_site_aniso_U_12
Br1 0.0361(4) 0.0806(7) 0.1111(9) 0.0182(8) 0.0113(6) 0.0074(6)
F1 0.066(4) 0.086(4) 0.108(5) -0.015(4) 0.004(3) -0.037(3)
F2 0.084(5) 0.042(3) 0.116(5) -0.006(3) -0.003(4) -0.012(3)
F3 0.089(4) 0.098(5) 0.076(4) -0.033(4) -0.014(3) -0.026(4)
O1 0.052(3) 0.045(4) 0.062(4) 0.017(3) -0.026(3) -0.018(3)
O2 0.026(3) 0.037(3) 0.055(4) -0.001(3) 0.008(2) -0.007(3)
O3 0.058(4) 0.044(4) 0.122(7) -0.028(4) 0.026(4) -0.005(3)
O4 0.046(3) 0.050(4) 0.081(4) 0.007(4) -0.010(4) 0.003(3)
O5 0.046(3) 0.069(4) 0.047(4) -0.014(3) 0.000(3) -0.007(3)
C2 0.049(5) 0.052(6) 0.065(6) 0.012(6) -0.017(5) -0.017(5)
C3 0.034(4) 0.043(5) 0.065(6) 0.011(5) 0.007(4) -0.006(4)
C4 0.038(4) 0.041(5) 0.046(5) -0.006(4) 0.001(5) -0.011(4)
C4A 0.038(4) 0.042(5) 0.029(5) 0.001(4) 0.006(4) -0.014(4)
C5 0.041(5) 0.050(6) 0.030(5) 0.003(4) 0.001(4) -0.005(5)
C5A 0.031(4) 0.045(6) 0.049(6) 0.000(5) 0.005(4) 0.000(4)
C6 0.057(5) 0.070(7) 0.041(5) -0.010(5) -0.001(5) 0.020(6)
C7 0.105(8) 0.057(7) 0.062(7) 0.005(6) -0.006(7) 0.037(7)
C8 0.119(9) 0.053(7) 0.047(7) 0.006(5) 0.005(7) 0.025(7)
C9 0.073(7) 0.056(6) 0.057(7) 0.005(5) -0.001(6) 0.010(6)
C9A 0.049(6) 0.042(5) 0.034(5) 0.007(4) 0.006(5) 0.020(5)
N10 0.048(4) 0.033(4) 0.065(5) 0.007(4) 0.000(4) -0.009(3)
C10A 0.034(4) 0.049(5) 0.040(5) 0.014(5) -0.003(4) -0.009(5)
C11 0.094(9) 0.111(10) 0.075(8) -0.044(8) 0.017(7) -0.016(8)
C12 0.040(5) 0.042(6) 0.047(6) -0.004(5) -0.007(5) -0.012(4)
C13 0.032(4) 0.030(5) 0.047(6) 0.000(4) -0.002(4) 0.000(4)
C14 0.048(5) 0.057(6) 0.077(8) -0.007(7) -0.006(6) -0.011(6)
C15 0.028(4) 0.021(4) 0.064(6) 0.004(4) 0.002(4) -0.004(4)
C16 0.040(5) 0.048(6) 0.083(8) 0.010(6) 0.017(5) 0.004(5)
C17 0.064(7) 0.065(7) 0.082(9) 0.022(6) 0.030(7) 0.011(6)
C18 0.112(9) 0.066(7) 0.052(7) 0.016(6) 0.024(8) -0.008(7)
C19 0.063(7) 0.062(7) 0.054(7) 0.011(5) 0.001(5) -0.012(6)
C20 0.047(5) 0.047(6) 0.050(6) 0.013(5) 0.014(5) 0.004(4)
C21 0.081(8) 0.073(7) 0.104(9) 0.046(7) -0.042(7) -0.030(7)
C22 0.069(6) 0.060(6) 0.058(6) -0.002(5) -0.003(6) -0.013(6)
C23 0.055(6) 0.060(7) 0.098(9) 0.020(6) 0.001(6) 0.012(5)

loop_
_atom_type_symbol
_atom_type_description
_atom_type_scat_dispersion_real
_atom_type_scat_dispersion_imag
_atom_type_scat_source
C C 0.0033 0.0016 'International Tables Vol C Tables 4.2.6.8 and 6.1.1.4'
H H 0.0000 0.0000 'International Tables Vol C Tables 4.2.6.8 and 6.1.1.4'
O O 0.0106 0.0060 'International Tables Vol C Tables 4.2.6.8 and 6.1.1.4'
N N 0.0061 0.0033 'International Tables Vol C Tables 4.2.6.8 and 6.1.1.4'
F F 0.0171 0.0103 'International Tables Vol C Tables 4.2.6.8 and 6.1.1.4'
Br Br -0.2901 2.4595 'International Tables Vol C Tables 4.2.6.8 and 6.1.1.4'

loop_
_geom_angle_atom_site_label_1
_geom_angle_atom_site_label_2
_geom_angle_atom_site_label_3
_geom_angle
C10A O1 C2 118.4(6)
C12 O2 C4 113.9(6)
C13 O4 C23 119.8(7)
C5 O5 C11 118.1(7)
O1 C2 C22 109.1(8)
O1 C2 C3 109.4(7)
C22 C2 C3 110.3(7)
O1 C2 C21 104.8(7)
C22 C2 C21 110.3(8)
C3 C2 C21 112.7(8)
C4 C3 C2 113.5(7)
C4 C3 Br1 105.9(6)
C2 C3 Br1 112.4(6)
C4A C4 O2 106.7(6)
C4A C4 C3 112.3(7)
O2 C4 C3 108.1(6)
C5 C4A C10A 116.0(7)
C5 C4A C4 120.7(7)
C10A C4A C4 123.1(7)
O5 C5 C4A 117.9(8)
O5 C5 C5A 121.1(8)
C4A C5 C5A 120.7(8)
C5 C5A C9A 116.8(8)
C5 C5A C6 124.6(9)
C9A C5A C6 118.6(8)
C7 C6 C5A 121.2(10)
C8 C7 C6 119.2(10)
C9 C8 C7 121.9(10)
C8 C9 C9A 120.0(11)
N10 C9A C5A 123.1(8)
N10 C9A C9 117.6(9)
C5A C9A C9 119.1(9)
C10A N10 C9A 116.2(7)
N10 C10A O1 113.2(7)
N10 C10A C4A 126.9(8)
O1 C10A C4A 119.9(7)
O3 C12 O2 124.2(8)
O3 C12 C13 125.1(8)
O2 C12 C13 110.7(8)
O4 C13 C15 115.1(7)
O4 C13 C14 102.2(7)
C15 C13 C14 109.6(7)
O4 C13 C12 109.8(7)
C15 C13 C12 112.0(7)
C14 C13 C12 107.4(7)
F1 C14 F2 107.9(9)
F1 C14 F3 106.5(7)
F2 C14 F3 107.3(9)
F1 C14 C13 111.0(8)
F2 C14 C13 110.9(7)
F3 C14 C13 113.0(9)
C16 C15 C20 118.1(8)
C16 C15 C13 120.2(8)
C20 C15 C13 121.7(7)
C17 C16 C15 119.9(9)
C16 C17 C18 122.6(10)
C17 C18 C19 117.4(10)
C20 C19 C18 120.5(10)
C19 C20 C15 121.4(8)

loop_
_geom_bond_atom_site_label_1
_geom_bond_atom_site_label_2
_geom_bond_distance
Br1 C3 1.954(8)
F1 C14 1.328(9)
F2 C14 1.326(11)
F3 C14 1.333(11)
O1 C10A 1.374(9)
O1 C2 1.460(10)
O2 C12 1.342(10)
O2 C4 1.494(8)
O3 C12 1.196(10)
O4 C13 1.420(9)
O4 C23 1.426(11)
O5 C5 1.365(10)
O5 C11 1.413(11)
C2 C22 1.514(13)
C2 C3 1.534(13)
C2 C21 1.542(12)
C3 C4 1.531(11)
C4 C4A 1.492(11)
C4A C5 1.376(11)
C4A C10A 1.421(10)
C5 C5A 1.413(11)
C5A C9A 1.408(12)
C5A C6 1.407(12)
C6 C7 1.377(15)
C7 C8 1.380(15)
C8 C9 1.359(13)
C9 C9A 1.413(12)
C9A N10 1.385(10)
N10 C10A 1.287(10)
C12 C13 1.558(11)
C13 C15 1.502(11)
C13 C14 1.532(13)
C15 C16 1.391(10)
C15 C20 1.391(10)
C16 C17 1.358(13)
C17 C18 1.385(15)
C18 C19 1.391(13)
C19 C20 1.367(12)

loop_
_geom_torsion_atom_site_label_1
_geom_torsion_atom_site_label_2
_geom_torsion_atom_site_label_3
_geom_torsion_atom_site_label_4
_geom_torsion
C10A O1 C2 C22 -71.1(9)
C10A O1 C2 C3 49.7(10)
C10A O1 C2 C21 170.7(8)
O1 C2 C3 C4 -54.5(9)
C22 C2 C3 C4 65.5(10)
C21 C2 C3 C4 -170.7(7)
O1 C2 C3 Br1 65.6(8)
C22 C2 C3 Br1 -174.4(6)
C21 C2 C3 Br1 -50.6(9)
C12 O2 C4 C4A 144.9(7)
C12 O2 C4 C3 -94.2(8)
C2 C3 C4 C4A 31.4(10)
Br1 C3 C4 C4A -92.4(7)
C2 C3 C4 O2 -86.0(8)
Br1 C3 C4 O2 150.3(5)
O2 C4 C4A C5 -69.4(9)
C3 C4 C4A C5 172.4(7)
O2 C4 C4A C10A 116.6(8)
C3 C4 C4A C10A -1.6(11)
C11 O5 C5 C4A -110.6(10)
C11 O5 C5 C5A 75.6(11)
C10A C4A C5 O5 -178.8(7)
C4 C4A C5 O5 6.7(11)
C10A C4A C5 C5A -4.9(12)
C4 C4A C5 C5A -179.4(8)
O5 C5 C5A C9A -178.9(7)
C4A C5 C5A C9A 7.4(13)
O5 C5 C5A C6 2.4(14)
C4A C5 C5A C6 -171.3(8)
C5 C5A C6 C7 -179.9(9)
C9A C5A C6 C7 1.4(13)
C5A C6 C7 C8 0.0(15)
C6 C7 C8 C9 -1.5(16)
C7 C8 C9 C9A 1.5(16)
C5 C5A C9A N10 -5.3(13)
C6 C5A C9A N10 173.5(8)
C5 C5A C9A C9 179.8(8)
C6 C5A C9A C9 -1.4(13)
C8 C9 C9A N10 -175.2(8)
C8 C9 C9A C5A 0.0(15)
C5A C9A N10 C10A 0.6(12)
C9 C9A N10 C10A 175.5(8)
C9A N10 C10A O1 -178.4(7)
C9A N10 C10A C4A 2.3(12)
C2 O1 C10A N10 160.0(7)
C2 O1 C10A C4A -20.7(11)
C5 C4A C10A N10 -0.1(12)
C4 C4A C10A N10 174.1(8)
C5 C4A C10A O1 -179.4(7)
C4 C4A C10A O1 -5.1(12)
C4 O2 C12 O3 7.8(13)
C4 O2 C12 C13 -174.7(6)
C23 O4 C13 C15 54.9(10)
C23 O4 C13 C14 173.6(8)
C23 O4 C13 C12 -72.6(10)
O3 C12 C13 O4 -118.8(10)
O2 C12 C13 O4 63.7(9)
O3 C12 C13 C15 112.0(10)
O2 C12 C13 C15 -65.5(9)
O3 C12 C13 C14 -8.4(12)
O2 C12 C13 C14 174.1(7)
O4 C13 C14 F1 -60.5(10)
C15 C13 C14 F1 62.0(10)
C12 C13 C14 F1 -176.1(8)
O4 C13 C14 F2 179.6(7)
C15 C13 C14 F2 -57.9(9)
C12 C13 C14 F2 64.1(10)
O4 C13 C14 F3 59.0(9)
C15 C13 C14 F3 -178.4(7)
C12 C13 C14 F3 -56.5(9)
O4 C13 C15 C16 34.1(10)
C14 C13 C15 C16 -80.3(9)
C12 C13 C15 C16 160.5(7)
O4 C13 C15 C20 -147.0(7)
C14 C13 C15 C20 98.6(9)
C12 C13 C15 C20 -20.6(11)
C20 C15 C16 C17 0.2(13)
C13 C15 C16 C17 179.1(8)
C15 C16 C17 C18 -0.9(16)
C16 C17 C18 C19 1.1(16)
C17 C18 C19 C20 -0.7(16)
C18 C19 C20 C15 0.0(15)
C16 C15 C20 C19 0.3(12)
C13 C15 C20 C19 -178.6(8)
